data_2005673
loop_
_publ_author_name
'Rysanek, N.'
'Le Bas, G.'
'Villain, F.'
'Tsoucaris, G.'

_publ_section_title
;
 Inclusion of the Main Pheromone Component of <i>Dacus oleae</i>,
 1,7-Dioxaspiro[5,5]undecane, in \b-Cyclodextrin
;
_journal_issue 11
_journal_name_full 'Acta Crystallographica Section C'
_journal_page_first 2932
_journal_page_last 2936
_journal_paper_doi 10.1107/S0108270196005677
_journal_volume 52
_journal_year 1996
_chemical_formula_moiety 'C42 H70 O35 , C9 H16 O2 , 9H2 O'
_chemical_formula_sum 'C51 H104 O46'
_chemical_formula_weight 1453.37
_space_group_IT_number 5
_symmetry_cell_setting monoclinic
_symmetry_space_group_name_Hall 'C 2y'
_symmetry_space_group_name_H-M 'C 1 2 1'
_atom_type_scat_source 'SHELX76 (Sheldrick, 1976)'
_cell_angle_alpha 90
_cell_angle_beta 108.72(4)
_cell_angle_gamma 90
_cell_formula_units_Z 4
_cell_length_a 19.368(8)
_cell_length_b 24.45(1)
_cell_length_c 15.94(1)
_cell_measurement_reflns_used 25
_cell_measurement_temperature 293
_cell_measurement_theta_max 40
_cell_measurement_theta_min 3
_cell_volume 7149(6)
_computing_cell_refinement SDP-Plus
_computing_data_collection 'SDP-Plus (B. A. Frenz & Associates, Inc., 1983)'
_computing_data_reduction SDP-Plus
_computing_molecular_graphics
;FRODO (Jones et al., 1978), SYBYL (Tripos Associates Inc., 1988), ORTEPII
(Johnson, 1976)
;
_computing_structure_refinement 'SHELX76 (Sheldrick, 1976)'
_diffrn_measurement_device 'Enraf-Nonius CAD-4'
_diffrn_measurement_method \w/2\q
_diffrn_radiation_type CuK\a
_diffrn_radiation_wavelength 1.54184
_diffrn_reflns_av_R_equivalents 0.031
_diffrn_reflns_limit_h_max 20
_diffrn_reflns_limit_h_min -20
_diffrn_reflns_limit_k_max 26
_diffrn_reflns_limit_k_min 0
_diffrn_reflns_limit_l_max 17
_diffrn_reflns_limit_l_min 0
_diffrn_reflns_number 9895
_diffrn_reflns_theta_max 59.8
_diffrn_standards_decay_% 8
_diffrn_standards_interval_count 100
_diffrn_standards_number 3
_exptl_absorpt_coefficient_mu 0.924
_exptl_absorpt_correction_type none
_exptl_crystal_colour colourless
_exptl_crystal_density_diffrn 1.351
_exptl_crystal_description parallelepiped
_exptl_crystal_size_max 0.6
_exptl_crystal_size_mid 0.5
_exptl_crystal_size_min 0.3
_refine_diff_density_max 0.40
_refine_diff_density_min -0.72
_refine_ls_extinction_method none
_refine_ls_goodness_of_fit_obs 4.04
_refine_ls_number_parameters 753
_refine_ls_number_reflns 4405
_refine_ls_R_factor_obs 0.086
_refine_ls_shift/esd_max 0.04
_refine_ls_structure_factor_coef F
_refine_ls_weighting_scheme unit
_refine_ls_wR_factor_obs 0.086
_reflns_number_observed 4405
_reflns_number_total 4769
_reflns_observed_criterion I>3\s(I)
_cod_data_source_file pa1216.cif
_cod_data_source_block pa1216a
_cod_depositor_comments
;
 Adding the _atom_site_type_symbol data item.

 Antanas Vaitkus,
 2017-01-30
;
_cod_original_cell_volume 7149(12)
_cod_original_sg_symbol_H-M 'C 2'
_cod_database_code 2005673

loop_
_symmetry_equiv_pos_as_xyz
x,y,z
-x,y,-z
1/2+x,1/2+y,z
1/2-x,1/2+y,-z

loop_
_atom_site_label
_atom_site_type_symbol
_atom_site_occupancy
_atom_site_fract_x
_atom_site_fract_y
_atom_site_fract_z
_atom_site_U_iso_or_equiv
C11 C 1 0.2171(6) 0.1984 0.3135(8) 0.059(6)
C21 C 1 0.1977(5) 0.2279(4) 0.3877(7) 0.056(6)
C31 C 1 0.1193(5) 0.2197(4) 0.3783(7) 0.051(5)
C41 C 1 0.0736(5) 0.2396(4) 0.2877(7) 0.048(5)
C51 C 1 0.0968(5) 0.2123(4) 0.2158(7) 0.054(5)
C61 C 1 0.0586(7) 0.2370(5) 0.1216(8) 0.072(7)
O21 O 1 0.2444(4) 0.2099(3) 0.4735(5) 0.062(4)
O31 O 1 0.1008(4) 0.2494(3) 0.4462(5) 0.067(4)
O41 O 1 -0.0010(3) 0.2256(3) 0.2765(4) 0.048(3)
O51 O 1 0.1735(4) 0.2179(3) 0.2305(5) 0.058(4)
O61 O 1 0.0704(4) 0.2942(4) 0.1226(5) 0.078(5)
C12 C 1 -0.0546(6) 0.2669(4) 0.2481(8) 0.059(6)
C22 C 1 -0.0943(6) 0.2737(4) 0.3133(8) 0.058(6)
C32 C 1 -0.1382(5) 0.2236(4) 0.3167(7) 0.051(5)
C42 C 1 -0.1883(6) 0.2118(4) 0.2229(7) 0.056(6)
C52 C 1 -0.1453(7) 0.2060(5) 0.1604(8) 0.068(7)
C62 C 1 -0.1904(8) 0.1967(7) 0.0626(9) 0.106(10)
O22 O 1 -0.0426(4) 0.2854(3) 0.3995(5) 0.071(4)
O32 O 1 -0.1789(4) 0.2302(3) 0.3757(5) 0.066(4)
O42 O 1 -0.2275(4) 0.1621(3) 0.2269(5) 0.054(4)
O52 O 1 -0.1025(4) 0.2547(3) 0.1618(5) 0.069(4)
O62A O 0.67 -0.2339(8) 0.2341(7) 0.0220(11) 0.080
O62B O 0.33 -0.2497(16) 0.2554(14) 0.053(2) 0.080
C13 C 1 -0.3030(6) 0.1625(5) 0.1907(7) 0.057(6)
C23 C 1 -0.3340(6) 0.1400(4) 0.2593(8) 0.058(6)
C33 C 1 -0.3112(6) 0.0795(4) 0.2798(7) 0.057(6)
C43 C 1 -0.3348(6) 0.0486(4) 0.1959(7) 0.053(5)
C53 C 1 -0.3060(7) 0.0734(5) 0.1263(7) 0.063(6)
C63 C 1 -0.3288(7) 0.0465(6) 0.0384(7) 0.081(8)
O23 O 1 -0.3122(4) 0.1732(3) 0.3375(5) 0.069(4)
O33 O 1 -0.3439(4) 0.0572(3) 0.3419(5) 0.070(4)
O43 O 1 -0.3055(3) -0.0055(3) 0.2145(4) 0.050(3)
O53 O 1 -0.3270(4) 0.1302(3) 0.1130(5) 0.063(4)
O63 O 1 -0.4039(6) 0.0454(4) -0.0004(7) 0.11(3)
C14 C 1 -0.3533(6) -0.0518(4) 0.1917(7) 0.061(5)
C24 C 1 -0.3359(6) -0.0874(4) 0.2737(7) 0.055(6)
C34 C 1 -0.2596(6) -0.1068(4) 0.2988(6) 0.051(5)
C44 C 1 -0.2479(5) -0.1371(5) 0.2207(6) 0.050(5)
C54 C 1 -0.2720(6) -0.1003(5) 0.1367(6) 0.056(6)
C64 C 1 -0.2741(6) -0.1326(5) 0.0516(7) 0.067(7)
O24 O 1 -0.3508(4) -0.0590(3) 0.3433(5) 0.063(4)
O34 O 1 -0.2442(4) -0.1434(3) 0.3712(4) 0.061(4)
O44 O 1 -0.1726(3) -0.1476(3) 0.2431(4) 0.055(4)
O54 O 1 -0.3444(4) -0.0810(3) 0.1192(4) 0.053(4)
O64 O 1 -0.3257(5) -0.1769(4) 0.0358(5) 0.080(5)
C15 C 1 -0.1500(6) -0.2013(5) 0.2304(7) 0.065(7)
C25 C 1 -0.1005(6) -0.2218(5) 0.3162(8) 0.063(6)
C35 C 1 -0.0288(5) -0.1907(5) 0.3449(6) 0.051(5)
C45 C 1 0.0039(5) -0.1919(5) 0.2707(7) 0.060(6)
C55 C 1 -0.0482(6) -0.1671(6) 0.1892(7) 0.078(9)
C65 C 1 -0.0220(10) -0.1715(7) 0.1062(12) 0.115(6)
O25 O 1 -0.1334(4) -0.2222(3) 0.3829(5) 0.064(4)
O35 O 1 0.0216(4) -0.2142(3) 0.4234(5) 0.069(4)
O45 O 1 0.0699(4) -0.1599(3) 0.2970(5) 0.058(4)
O55 O 1 -0.1152(4) -0.2004(4) 0.1641(5) 0.077(5)
O65A O 0.66 0.0008(7) -0.2228(6) 0.0920(8) 0.080
O65B O 0.34 -0.0705(13) -0.1597(11) 0.0322(16) 0.080
C16 C 1 0.1348(6) -0.1845(5) 0.2925(7) 0.058(6)
C26 C 1 0.1933(6) -0.1773(4) 0.3824(7) 0.058(6)
C36 C 1 0.2100(6) -0.1164(4) 0.3964(7) 0.055(6)
C46 C 1 0.2306(6) -0.0931(4) 0.3189(7) 0.053(6)
C56 C 1 0.1742(6) -0.1051(6) 0.2304(7) 0.066(7)
C66 C 1 0.1994(8) -0.0942(7) 0.1504(8) 0.101(9)
O26 O 1 0.1716(4) -0.2005(3) 0.4515(5) 0.067(4)
O36 O 1 0.2675(4) -0.1081(3) 0.4768(5) 0.065(4)
O46 O 1 0.2364(4) -0.0354(3) 0.3306(5) 0.059(4)
O56 O 1 0.1561(4) -0.1636(3) 0.2229(5) 0.068(5)
O66 O 1 0.2603(6) -0.1256(5) 0.1547(7) 0.113(4)
C17 C 1 0.3010(5) -0.0077(5) 0.3296(8) 0.066(6)
C27 C 1 0.3287(6) 0.0253(5) 0.4119(7) 0.063(6)
C37 C 1 0.2756(5) 0.0710(4) 0.4104(7) 0.055(5)
C47 C 1 0.2620(5) 0.1039(4) 0.3265(7) 0.052(5)
C57 C 1 0.2381(7) 0.0668(5) 0.2452(7) 0.064(6)
C67 C 1 0.2348(9) 0.0963(7) 0.1573(10) 0.110(5)
O27 O 1 0.3429(4) -0.0060(3) 0.4896(5) 0.070(4)
O37 O 1 0.3036(4) 0.1050(3) 0.4862(5) 0.066(4)
O47 O 1 0.2041(3) 0.1412(2) 0.3227(5) 0.052(3)
O57 O 1 0.2901(4) 0.0231(3) 0.2542(5) 0.074(5)
O67 O 1 0.3069(8) 0.1154(6) 0.1689(9) 0.182(5)
OW1 O 1 0 0.4599(5) 0 0.091(4)
OW2 O 1 -0.0452(5) 0.3687(4) 0.0809(6) 0.086(3)
OW3 O 1 0.3983(6) -0.0825(4) 0.1990(7) 0.115(3)
OW4 O 1 -0.0900(6) 0.3710(5) 0.4774(7) 0.117(3)
OW5 O 0.60 0.4227(7) 0.0286(6) 0.1799(9) 0.100
OW6 O 0.50 -0.0833(10) 0.6767(8) 0.4564(12) 0.100
OW7 O 0.50 0.0600(10) 0.6772(8) 0.3779(12) 0.100
OW8 O 0.42 -0.5 0.1381(14) 0 0.100
OW9 O 0.60 0.0175(8) 0.4010(7) 0.3422(10) 0.100
OW10 O 0.40 0.0109(13) 0.5494(11) 0.3584(17) 0.100
OW11 O 0.50 0.3722(10) 0.1884(8) 0.0687(13) 0.100
OW12 O 0.45 -0.3456(11) 0.2837(9) 0.0662(13) 0.100
OW13 O 0.30 -0.0278(17) 0.5877(13) 0.311(2) 0.100
OW14 O 0.27 0.0035(20) -0.5246(13) 0.471(2) 0.100
OW15 O 0.30 0.0194(14) 0.5224(13) 0.416(2) 0.100
OW16 O 0.19 -0.489(3) 0.137(2) -0.066(3) 0.100
C01S C 0.25 -0.0609(15) 0.0361(12) 0.053(2) 0.259(9)
O111S O 0.25 -0.0791(15) -0.0151(12) 0.013(2) 0.259(9)
C111S C 0.25 -0.0288(15) -0.0339(12) -0.026(2) 0.259(9)
C211S C 0.25 -0.0272(15) 0.0027(12) -0.099(2) 0.259(9)
C311S C 0.25 -0.0047(15) 0.0601(12) -0.065(2) 0.259(9)
C411S C 0.25 -0.0566(15) 0.0805(12) -0.015(2) 0.259(9)
O121S O 0.25 0.0080(15) 0.0369(12) 0.118(2) 0.259(9)
C121S C 0.25 0.0159(15) 0.0030(12) 0.189(2) 0.259(9)
C221S C 0.25 -0.0400(15) 0.0161(12) 0.237(2) 0.259(9)
C321S C 0.25 -0.1161(15) 0.0146(12) 0.170(2) 0.259(9)
C421S C 0.25 -0.1214(15) 0.0495(12) 0.092(2) 0.259(9)
C01R C 0.25 -0.0368(16) 0.0160(11) 0.055(2) 0.238(9)
O111R O 0.25 -0.0503(16) 0.0710(11) 0.032(2) 0.238(9)
C111R C 0.25 0.0058(16) 0.0959(11) 0.009(2) 0.238(9)
C211R C 0.25 0.0137(16) 0.0702(11) -0.071(2) 0.238(9)
C311R C 0.25 0.0321(16) 0.0100(11) -0.056(2) 0.238(9)
C411R C 0.25 -0.0268(16) -0.0180(11) -0.023(2) 0.238(9)
O121R O 0.25 0.0280(16) 0.0079(11) 0.125(2) 0.238(9)
C121R C 0.25 0.0301(16) 0.0314(11) 0.204(2) 0.238(9)
C221R C 0.25 -0.0325(16) 0.0108(11) 0.236(2) 0.238(9)
C321R C 0.25 -0.1045(16) 0.0198(11) 0.163(2) 0.238(9)
C421R C 0.25 -0.1033(16) -0.0037(11) 0.078(2) 0.238(9)
C02S C 0.25 0.0093(15) 0.0139(12) 0.5526(19) 0.261(9)
O112S O 0.25 0.0266(15) 0.0310(12) 0.4783(19) 0.261(9)
C112S C 0.25 0.0450(15) 0.0865(12) 0.4812(19) 0.261(9)
C212S C 0.25 0.1112(15) 0.0979(12) 0.5565(19) 0.261(9)
C312S C 0.25 0.0995(15) 0.0836(12) 0.6434(19) 0.261(9)
C412S C 0.25 0.0735(15) 0.0229(12) 0.6395(19) 0.261(9)
O122S O 0.25 -0.0487(15) 0.0434(12) 0.5648(19) 0.261(9)
C122S C 0.25 -0.1141(15) 0.0386(12) 0.4978(19) 0.261(9)
C222S C 0.25 -0.1395(15) -0.0216(12) 0.4819(19) 0.261(9)
C322S C 0.25 -0.0791(15) -0.0553(12) 0.4662(19) 0.261(9)
C422S C 0.25 -0.0089(15) -0.0469(12) 0.5374(19) 0.261(9)
C02R C 0.25 0.0189(17) 0.0246(11) 0.546(2) 0.235(9)
O112R O 0.25 0.0232(17) 0.0814(11) 0.554(2) 0.235(9)
C112R C 0.25 0.0674(17) 0.1050(11) 0.510(2) 0.235(9)
C212R C 0.25 0.1435(17) 0.0861(11) 0.547(2) 0.235(9)
C312R C 0.25 0.1480(17) 0.0245(11) 0.539(2) 0.233(9)
C412R C 0.25 0.0950(17) -0.0029(11) 0.583(2) 0.235(9)
O122R O 0.25 -0.0079(17) 0.0074(11) 0.457(2) 0.235(9)
C122R C 0.25 -0.0779(17) 0.0238(11) 0.412(2) 0.235(9)
C222R C 0.25 -0.1331(17) 0.0040(11) 0.457(2) 0.235(9)
C322R C 0.25 -0.1074(17) 0.0227(11) 0.553(2) 0.235(9)
C422R C 0.25 -0.0308(17) 0.0066(11) 0.598(2) 0.235(9)
H11 H 1 .2731(6) .2053 .3177(8) .080
H21 H 1 .2068(5) .2712 .3822(7) .080
H31 H 1 .1089(5) .1768(4) .3858(7) .080
H41 H 1 .0804(5) .2832(4) .2825(7) .080
H51 H 1 .0813(5) .1700(4) .2181(7) .080
H61A H 1 .0007(7) .2291(5) .1022(8) .080
H61B H 1 .0808(7) .2181(5) .0746(8) .080
H12 H 1 -.0290(6) .3057(4) .2447(8) .080
H22 H 1 -.1321(6) .3074(4) .2936(8) .080
H32 H 1 -.1019(5) .1895(4) .3411(7) .080
H42 H 1 -.2260(6) .2451(4) .1987(7) .080
H52 H 1 -.1126(7) .1700(5) .1844(8) .080
H62A H 1 -.2224(8) .1601(7) .0598(9) .080
H62B H 1 -.1523(8) .1899(7) .0269(9) .080
H13 H 1 -.3214(6) .2039(5) .1726(7) .080
H23 H 1 -.3927(6) .1417(4) .2327(8) .080
H33 H 1 -.2526(6) .0771(4) .3093(7) .080
H43 H 1 -.3936(6) .0485(4) .1705(7) .080
H53 H 1 -.2476(7) .0680(5) .1530(7) .080
H63A H 1 -.3085(7) .0050(6) .0461(7) .080
H63B H 1 -.3057(7) .0686(6) -.0049(7) .080
H14 H 1 -.4095(6) -.0386(4) .1707(7) .080
H24 H 1 -.3704(6) -.1232(4) .2596(7) .080
H34 H 1 -.2236(6) -.0719(4) .3170(6) .080
H44 H 1 -.2791(5) -.1745(5) .2068(6) .080
H54 H 1 -.2333(6) -.0671(5) .1503(6) .080
H64A H 1 -.2206(6) -.1492(5) .0604(7) .080
H64B H 1 -.2892(6) -.1053(5) -.0046(7) .080
H15 H 1 -.1958(6) -.2288(5) .2069(7) .080
H25 H 1 -.0888(6) -.2642(5) .3072(8) .080
H35 H 1 -.0394(5) -.1490(5) .3591(6) .080
H45 H 1 .0161(5) -.2332(5) .2564(7) .080
H55 H 1 -.0555(6) -.1250(6) .2051(7) .080
H65A H 1 .0227(10) -.1428(7) .1226(12) .080
H65B H 1 -.0463(10) -.1719(7) .1585(12) .080
H16 H 1 .1257(6) -.2276(5) .2782(7) .080
H26 H 1 .2422(6) -.1988(4) .3832(7) .080
H36 H 1 .1619(6) -.0957(4) .4005(7) .080
H46 H 1 .2811(6) -.1117(4) .3185(7) .080
H56 H 1 .1293(6) -.0785(6) .2292(7) .080
H66A H 1 .2133(8) -.0514(7) .1499(8) .080
H66B H 1 .1555(8) -.1038(7) .0906(8) .080
H17 H 1 .3423(5) -.0373(5) .3293(8) .080
H27 H 1 .3804(6) .0425(5) .4133(7) .080
H37 H 1 .2249(5) .0537(4) .4124(7) .080
H47 H 1 .3116(5) .1245(4) .3274(7) .080
H57 H 1 .1842(7) .0531(5) .2415(7) .080
H67A H 1 .1978(9) .1306(7) .1455(10) .080
H67B H 1 .2171(9) .0681(7) .1024(10) .080

loop_
_geom_angle_atom_site_label_1
_geom_angle_atom_site_label_2
_geom_angle_atom_site_label_3
_geom_angle
_geom_angle_publ_flag
O51 C11 C21 110.2(7) no
O47 C11 C21 106.6(9) no
O47 C11 O51 110.8(7) no
C31 C21 C11 110.6(7) no
O21 C21 C11 110.7(7) no
O21 C21 C31 111.2(9) no
C41 C31 C21 108.5(9) no
O31 C31 C21 110.3(8) no
O31 C31 C41 110.1(8) no
C51 C41 C31 110.9(8) no
O41 C41 C31 107.3(9) no
O41 C41 C51 109.4(7) no
C61 C51 C41 113.1(9) no
O51 C51 C41 112.2(8) no
O51 C51 C61 105.4(10) no
O61 C61 C51 110.2(9) no
C12 O41 C41 118.3(8) no
C22 C12 O41 110.3(9) no
O52 C12 O41 110.1(9) no
O52 C12 C22 112.1(9) no
C32 C22 C12 111.1(9) no
O22 C22 C12 109.3(9) no
O22 C22 C32 110.9(9) no
C42 C32 C22 108.0(9) no
O32 C32 C22 111.9(9) no
O32 C32 C42 111.0(8) no
C52 C42 C32 110.9(9) no
O42 C42 C32 107.1(9) no
O42 C42 C52 111.3(9) no
C62 C52 C42 115.6(11) no
O52 C52 C42 110.6(10) no
O52 C52 C62 105.9(11) no
O62A C62 C52 118.4(15) no
C13 O42 C42 118.2(8) no
C52 O52 C12 112.3(9) no
C23 C13 O42 107.8(8) no
O53 C13 O42 111.4(10) no
O53 C13 C23 109.6(9) no
C33 C23 C13 110.4(10) no
O23 C23 C13 110.5(9) no
O23 C23 C33 111.9(9) no
C43 C33 C23 108.3(9) no
O33 C33 C23 110.3(10) no
O33 C33 C43 110.6(9) no
C53 C43 C33 112.1(9) no
O43 C43 C33 107.3(8) no
O43 C43 C53 107.8(10) no
C63 C53 C43 116.4(10) no
O53 C53 C43 109.8(10) no
O53 C53 C63 107.7(9) no
O63 C63 C53 112.4(12) no
C14 O43 C43 119.7(7) no
C53 O53 C13 114.2(8) no
C24 C14 O43 106.8(8) no
O54 C14 O43 111.5(10) no
O54 C14 C24 111.3(9) no
C34 C24 C14 110.1(11) no
O24 C24 C14 110.4(9) no
O24 C24 C34 112.5(8) no
C44 C34 C24 109.3(8) no
O34 C34 C24 110.7(10) no
O34 C34 C44 108.1(9) no
C54 C44 C34 109.8(9) no
O44 C44 C34 107.1(7) no
O44 C44 C54 108.9(9) no
C64 C54 C44 111.9(10) no
O54 C54 C44 111.6(10) no
O54 C54 C64 104.4(8) no
O64 C64 C54 110.8(11) no
C15 O44 C44 118.3(8) no
C25 C15 O44 108.6(9) no
O55 C15 O44 109.5(10) no
O55 C15 C25 111.7(10) no
C35 C25 C15 111.5(10) no
O25 C25 C15 112.7(10) no
O25 C25 C35 111.6(9) no
C45 C35 C25 109.1(9) no
O35 C35 C25 111.3(9) no
O35 C35 C45 109.6(9) no
C55 C45 C35 109.8(10) no
O45 C45 C35 108.5(10) no
O45 C45 C55 108.7(10) no
C65 C55 C45 113.3(12) no
O55 C55 C45 107.5(11) no
O55 C55 C65 103.2(11) no
O65A C65 C55 114.3(15) no
O65B C65 C55 115.(2) no
O65B C65 O65A 103.4(19) no
C16 O45 C45 118.2(9) no
C55 O55 C15 113.1(9) no
C26 C16 O45 108.0(10) no
O56 C16 O45 112.2(9) no
O56 C16 C26 112.5(9) no
C36 C26 C16 108.0(9) no
O26 C26 C16 111.6(10) no
O26 C26 C36 112.2(10) no
C46 C36 C26 110.1(10) no
O36 C36 C26 109.9(8) no
O36 C36 C46 110.1(9) no
C56 C46 C36 112.7(10) no
O46 C46 C36 107.1(9) no
O46 C46 C56 108.4(9) no
C66 C56 C46 114.7(11) no
O56 C56 C46 110.3(9) no
O56 C56 C66 103.5(11) no
O66 C66 C56 110.8(12) no
C17 O46 C46 120.1(9) no
C27 C17 O46 108.5(11) no
O57 C17 O46 112.4(8) no
O57 C17 C27 112.6(10) no
C37 C27 C17 109.7(9) no
O27 C27 C17 113.3(10) no
O27 C27 C37 110.8(11) no
C47 C37 C27 109.4(10) no
O37 C37 C27 110.3(8) no
O37 C37 C47 110.6(9) no
C57 C47 C37 110.8(10) no
O47 C47 C37 106.7(10) no
O47 C47 C57 108.8(8) no
C67 C57 C47 113.7(11) no
O57 C57 C47 110.1(8) no
O57 C57 C67 104.9(12) no
O67 C67 C57 106.2(12) no
C47 O47 C11 117.6(8) no
C57 O57 C17 113.4(10) no

loop_
_geom_bond_atom_site_label_1
_geom_bond_atom_site_label_2
_geom_bond_distance
_geom_bond_publ_flag
C21 C11 1.531(16) no
O51 C11 1.405(12) no
O47 C11 1.437(7) no
C31 C21 1.491(15) no
O21 C21 1.446(11) no
C41 C31 1.513(13) no
O31 C31 1.441(14) no
C51 C41 1.513(17) no
O41 C41 1.440(12) no
C61 C51 1.566(15) no
O51 C51 1.434(13) no
O61 C61 1.418(16) no
C12 O41 1.415(12) no
C22 C12 1.487(19) no
O52 C12 1.422(13) no
C32 C22 1.502(15) no
O22 C22 1.446(12) no
C42 C32 1.526(13) no
O32 C32 1.417(15) no
C52 C42 1.496(19) no
O42 C42 1.445(13) no
C62 C52 1.541(17) no
O52 C52 1.447(15) no
O62A C62 1.28(2) no
C13 O42 1.390(13) no
C23 C13 1.510(19) no
O53 C13 1.416(13) no
C33 C23 1.549(14) no
O23 C23 1.431(14) no
C43 C33 1.475(15) no
O33 C33 1.443(15) no
C53 C43 1.519(18) no
O43 C43 1.432(12) no
C63 C53 1.483(16) no
O53 C53 1.443(14) no
O63 C63 1.386(16) no
C14 O43 1.435(12) no
C24 C14 1.515(15) no
O54 C14 1.416(14) no
C34 C24 1.479(16) no
O24 C24 1.416(15) no
C44 C34 1.527(15) no
O34 C34 1.416(13) no
C54 C44 1.554(14) no
O44 C44 1.410(11) no
C64 C54 1.560(16) no
O54 C54 1.420(14) no
O64 C64 1.439(15) no
C15 O44 1.419(14) no
C25 C15 1.484(15) no
O55 C15 1.423(16) no
C35 C25 1.519(15) no
O25 C25 1.403(17) no
C45 C35 1.511(16) no
O35 C35 1.437(11) no
C55 C45 1.494(14) no
O45 C45 1.442(13) no
C65 C55 1.56(3) no
O55 C55 1.475(15) no
O65A C65 1.37(2) no
O65B C65 1.28(3) no
C16 O45 1.416(15) no
C26 C16 1.525(13) no
O56 C16 1.400(15) no
C36 C26 1.525(14) no
O26 C26 1.417(15) no
C46 C36 1.525(17) no
O36 C36 1.417(11) no
C56 C46 1.510(14) no
O46 C46 1.423(12) no
C66 C56 1.53(2) no
O56 C56 1.469(16) no
O66 C66 1.39(2) no
C17 O46 1.428(14) no
C27 C17 1.486(13) no
O57 C17 1.376(15) no
C37 C27 1.513(16) no
O27 C27 1.406(14) no
C47 C37 1.510(15) no
O37 C37 1.422(12) no
C57 C47 1.527(15) no
C47 O47 1.432(12) no
C67 C57 1.56(2) no
O57 C57 1.443(16) no
O67 C67 1.43(2) no

loop_
_geom_contact_atom_site_label_1
_geom_contact_atom_site_label_2
_geom_contact_distance
_geom_contact_site_symmetry_2
_geom_contact_publ_flag
O61 OW2 2.80(1) . yes
O62A OW12 2.76(2) . yes
O62A OW11 2.83(2) 2 yes
O62B OW11 3.02(3) 2 yes
O63 OW1 2.82(1) 3_445 yes
O63 OW8 2.93(3) . yes
O63 OW5 2.79(2) 2 yes
O63 OW16 2.77(5) . yes
O64 OW2 2.82(1) 4_445 yes
O65A OW12 3.14(3) 3_545 yes
O66 OW3 2.75(2) . yes
O66 OW12 3.04(2) 3_545 yes
O67 OW11 2.95(2) . yes
O67 OW5 3.05(2) . yes
O22 OW4 2.74(2) . yes
O23 OW7 2.75(2) 3_445 yes
O33 OW10 2.91(3) 3_445 yes
O24 OW9 2.72(2) 3_445 yes
O25 OW6 2.77(2) 1_545 yes
O27 OW15 2.70(3) 4_546 yes
O27 OW14 2.89(4) 4_556 yes
O35 OW7 2.91(2) 1_545 yes
O36 OW4 2.80(1) 3_545 yes
O37 OW6 2.97(2) 3_545 yes
OW1 OW2 2.85(1) . yes
OW2 OW3 2.74(2) 3_455 yes
OW3 OW5 2.79(2) . yes
OW3 OW9 2.71(1) 3_545 yes
OW4 OW9 2.86(2) 2_556 yes
OW4 OW14 3.02(3) 2_566 yes
OW5 OW10 2.85(3) 3_545 yes
OW5 OW13 2.47(3) 3_545 yes
OW6 OW7 2.55(3) 2_556 yes
OW7 OW13 2.76(4) . yes
OW9 OW14 2.82(4) 1_565 yes
OW10 OW14 2.58(4) 1_565 yes
OW11 OW12 3.10(3) 2 yes
OW11 OW16 2.60(6) 2 yes
C112R C31 3.82(3) . yes
C112R O31 3.78(3) . yes
C212R C37 3.88(4) . yes
C212R O37 3.57(4) . yes
C212R O32 3.72(3) 2_556 yes
C212R C33 3.52(3) 2_556 yes
C212R O33 3.78(3) 2_556 yes
C312R C37 3.86(4) 2_556 yes
C312R C33 3,77(3) 2_556 yes
C312R O33 3.74(3) 2_556 yes
C322R C37 3.68(4) 2_556 yes
C222S O34 3.72(3) . yes
C222S C34 3.73(3) . yes
C322S O34 3.75(3) . yes
C322S C34 3.87(3) . yes
C212S C32 3.62(3) 2_556 yes
C212S O32 3.53(3) 2_556 yes
C212S O42 3.80(3) 2_556 yes
C312S C33 3.88(3) 2_556 yes
C312S O42 3.29(3) 2_556 yes
C312S C42 3.87(3) 2_556 yes
C312S C32 3.52(3) 2_556 yes
C222S C36 3.56(3) 2_556 yes
C222S O36 3.48(3) 2_556 yes
C111R C61 3.87(3) . yes
C411R O65B 3.74(4) . yes
C411R C66 3.80(3) 2 yes
O111S O65B 3.55(4) . yes
C111S O65B 3.40(4) . yes
C321S C53 3.80(3) . yes
C421S C63 3.83(3) . yes
C421S C53 3.83(4) . yes
C421S C62 3.82(3) . yes
O111S C66 3.48(3) 2 yes
C111S C65 3.84(4) 2 yes
C111S O65B 3.65(4) 2 yes
C111S C66 3.58(3) 2 yes
C411S C67 3.49(3) 2 yes
C221S O112R 3.62(4) 2_556 yes
O65A O65A 2.92(2) 2 yes
O61 O64 2.87(1) 3 yes
O62A O64 2.76(1) 4_455 yes
O21 O26 2.77(1) 4_556 yes

loop_
_geom_torsion_atom_site_label_1
_geom_torsion_atom_site_label_2
_geom_torsion_atom_site_label_3
_geom_torsion_atom_site_label_4
_geom_torsion
C41 C51 C61 O61 55.2(12)
C42 C52 C62 O62A 63.4(19)
C42 C52 C62 O62B 53.2(16)
C43 C53 C63 O63 58.6(15)
C44 C54 C64 O64 61.2(11)
C45 C55 C65 O65A 48.7(18)
C45 C55 C65 O65B 168.1(17)
C46 C56 C66 O66 59.2(15)
C47 C57 C67 O67 60.4(15)
